data_4101685
loop_
_publ_author_name
'Ye, Heng-Yun'
'Fu, Da-Wei'
'Zhang, Yi'
'Zhang, Wen'
'Xiong, Ren-Gen'
'Huang, Songping D'

_publ_section_title
;
 Hydrogen-bonded ferroelectrics based on metal-organic coordination.
;
_journal_issue 1
_journal_name_full 'Journal of the American Chemical Society'
_journal_page_first 42
_journal_page_last 43
_journal_paper_doi 10.1021/ja808331g
_journal_volume 131
_journal_year 2009
_chemical_absolute_configuration rm
_chemical_formula_sum 'C5 H13 Cl3 N2 Zn'
_chemical_formula_weight 272.89
_chemical_name_systematic
; 
 ? 
;
_space_group_IT_number 4
_symmetry_cell_setting monoclinic
_symmetry_space_group_name_Hall 'P 2yb'
_symmetry_space_group_name_H-M 'P 1 21 1'
_atom_sites_solution_hydrogens geom
_atom_sites_solution_primary direct
_atom_sites_solution_secondary difmap
_audit_creation_method SHELXL-97
_cell_angle_alpha 90.00
_cell_angle_beta 105.06(3)
_cell_angle_gamma 90.00
_cell_formula_units_Z 2
_cell_length_a 7.0385(14)
_cell_length_b 8.1172(16)
_cell_length_c 9.754(2)
_cell_measurement_temperature 293(2)
_cell_volume 538.1(2)
_computing_structure_refinement 'SHELXL-97 (Sheldrick, 1997)'
_computing_structure_solution 'SHELXS-97 (Sheldrick, 1990)'
_diffrn_ambient_temperature 293(2)
_diffrn_measured_fraction_theta_full 0.998
_diffrn_measured_fraction_theta_max 0.998
_diffrn_radiation_monochromator graphite
_diffrn_radiation_source 'fine-focus sealed tube'
_diffrn_radiation_type MoK\a
_diffrn_radiation_wavelength 0.71073
_diffrn_reflns_av_R_equivalents 0.0532
_diffrn_reflns_av_sigmaI/netI 0.0678
_diffrn_reflns_limit_h_max 9
_diffrn_reflns_limit_h_min -9
_diffrn_reflns_limit_k_max 10
_diffrn_reflns_limit_k_min -10
_diffrn_reflns_limit_l_max 12
_diffrn_reflns_limit_l_min -12
_diffrn_reflns_number 5643
_diffrn_reflns_theta_full 27.48
_diffrn_reflns_theta_max 27.48
_diffrn_reflns_theta_min 3.00
_exptl_absorpt_coefficient_mu 2.973
_exptl_absorpt_correction_type none
_exptl_crystal_colour colorless
_exptl_crystal_density_diffrn 1.684
_exptl_crystal_density_method 'not measured'
_exptl_crystal_description prism
_exptl_crystal_F_000 276
_exptl_crystal_size_max 0.20
_exptl_crystal_size_mid 0.20
_exptl_crystal_size_min 0.20
_refine_diff_density_max 0.383
_refine_diff_density_min -0.301
_refine_diff_density_rms 0.066
_refine_ls_abs_structure_details 'Flack H D (1983), Acta Cryst. A39, 876-881'
_refine_ls_abs_structure_Flack 0.012(14)
_refine_ls_extinction_method none
_refine_ls_goodness_of_fit_ref 1.022
_refine_ls_hydrogen_treatment mixed
_refine_ls_matrix_type full
_refine_ls_number_parameters 104
_refine_ls_number_reflns 2455
_refine_ls_number_restraints 1
_refine_ls_restrained_S_all 1.022
_refine_ls_R_factor_all 0.0420
_refine_ls_R_factor_gt 0.0364
_refine_ls_shift/su_max 0.000
_refine_ls_shift/su_mean 0.000
_refine_ls_structure_factor_coef Fsqd
_refine_ls_weighting_details 'calc w=1/[\s^2^(Fo^2^)+(0.0110P)^2^+0.0000P] where P=(Fo^2^+2Fc^2^)/3'
_refine_ls_weighting_scheme calc
_refine_ls_wR_factor_gt 0.0758
_refine_ls_wR_factor_ref 0.0786
_reflns_number_gt 2225
_reflns_number_total 2455
_reflns_threshold_expression >2sigma(I)
_cod_data_source_file ja808331g_si_003.cif
_cod_data_source_block '[Zn(II)Cl3(H-MPPA)]'
_cod_original_cell_volume 538.13(19)
_cod_original_sg_symbol_H-M P21
_cod_database_code 4101685

loop_
_symmetry_equiv_pos_as_xyz
'x, y, z'
'-x, y+1/2, -z'

loop_
_atom_site_label
_atom_site_type_symbol
_atom_site_fract_x
_atom_site_fract_y
_atom_site_fract_z
_atom_site_U_iso_or_equiv
_atom_site_adp_type
_atom_site_occupancy
_atom_site_symmetry_multiplicity
_atom_site_calc_flag
_atom_site_refinement_flags
_atom_site_disorder_assembly
_atom_site_disorder_group
Zn1 Zn 0.92635(5) 0.26446(5) 0.24169(4) 0.03487(12) Uani 1 1 d . . .
Cl2 Cl 0.70027(13) 0.18759(13) 0.03774(9) 0.0443(2) Uani 1 1 d . . .
Cl3 Cl 0.84622(14) 0.12430(13) 0.41932(10) 0.0445(2) Uani 1 1 d . . .
Cl1 Cl 1.23699(14) 0.23978(17) 0.23492(12) 0.0665(4) Uani 1 1 d . . .
N2 N 0.8712(5) 0.5106(4) 0.2663(3) 0.0316(7) Uani 1 1 d . . .
C5 C 0.8891(6) 0.6071(5) 0.1404(4) 0.0412(9) Uani 1 1 d . . .
H5A H 0.7886 0.5712 0.0576 0.049 Uiso 1 1 calc R . .
H5B H 1.0164 0.5855 0.1230 0.049 Uiso 1 1 calc R . .
N1 N 0.6789(4) 0.8246(4) 0.1993(3) 0.0383(7) Uani 1 1 d . . .
H6A H 0.6716 0.9331 0.2163 0.046 Uiso 1 1 calc R . .
H6B H 0.5778 0.7990 0.1247 0.046 Uiso 1 1 calc R . .
C4 C 0.6851(5) 0.5481(5) 0.3014(4) 0.0374(8) Uani 1 1 d . . .
H4A H 0.6805 0.4878 0.3863 0.045 Uiso 1 1 calc R . .
H4B H 0.5767 0.5102 0.2246 0.045 Uiso 1 1 calc R . .
C3 C 0.6576(5) 0.7309(4) 0.3259(4) 0.0376(9) Uani 1 1 d . . .
H3A H 0.7627 0.7660 0.4079 0.045 Uiso 1 1 calc R . .
C2 C 0.8676(6) 0.7907(5) 0.1612(5) 0.0441(10) Uani 1 1 d . . .
H2A H 0.9774 0.8301 0.2362 0.053 Uiso 1 1 calc R . .
H2B H 0.8688 0.8487 0.0744 0.053 Uiso 1 1 calc R . .
C1 C 0.4615(5) 0.7711(7) 0.3560(4) 0.0591(11) Uani 1 1 d . . .
H1B H 0.4533 0.8875 0.3709 0.089 Uiso 1 1 calc R . .
H1C H 0.4509 0.7131 0.4395 0.089 Uiso 1 1 calc R . .
H1D H 0.3562 0.7381 0.2766 0.089 Uiso 1 1 calc R . .
H2 H 0.951(5) 0.540(5) 0.329(4) 0.037(12) Uiso 1 1 d . . .

loop_
_atom_site_aniso_label
_atom_site_aniso_U_11
_atom_site_aniso_U_22
_atom_site_aniso_U_33
_atom_site_aniso_U_23
_atom_site_aniso_U_13
_atom_site_aniso_U_12
Zn1 0.0397(2) 0.0294(2) 0.0320(2) 0.0003(2) 0.00301(16) 0.0014(2)
Cl2 0.0487(5) 0.0411(5) 0.0335(5) -0.0005(4) -0.0066(4) 0.0035(4)
Cl3 0.0615(6) 0.0388(5) 0.0295(5) 0.0033(4) 0.0050(4) -0.0050(5)
Cl1 0.0410(5) 0.0854(11) 0.0712(7) -0.0036(8) 0.0116(5) 0.0086(7)
N2 0.0356(16) 0.0298(17) 0.0256(16) 0.0000(14) 0.0013(14) -0.0008(14)
C5 0.056(2) 0.034(2) 0.037(2) 0.0037(18) 0.0192(18) 0.0021(19)
N1 0.0390(17) 0.0300(16) 0.0408(19) 0.0020(14) 0.0014(14) 0.0008(13)
C4 0.043(2) 0.035(2) 0.036(2) 0.0068(18) 0.0138(16) -0.0048(17)
C3 0.0390(18) 0.040(3) 0.0318(18) -0.0034(17) 0.0051(14) -0.0020(16)
C2 0.050(2) 0.031(2) 0.056(2) 0.003(2) 0.0237(18) -0.0038(18)
C1 0.056(2) 0.064(3) 0.063(3) 0.002(3) 0.024(2) 0.010(3)

loop_
_atom_type_symbol
_atom_type_description
_atom_type_scat_dispersion_real
_atom_type_scat_dispersion_imag
_atom_type_scat_source
C C 0.0033 0.0016 'International Tables Vol C Tables 4.2.6.8 and 6.1.1.4'
H H 0.0000 0.0000 'International Tables Vol C Tables 4.2.6.8 and 6.1.1.4'
N N 0.0061 0.0033 'International Tables Vol C Tables 4.2.6.8 and 6.1.1.4'
Cl Cl 0.1484 0.1585 'International Tables Vol C Tables 4.2.6.8 and 6.1.1.4'
Zn Zn 0.2839 1.4301 'International Tables Vol C Tables 4.2.6.8 and 6.1.1.4'

loop_
_geom_angle_atom_site_label_1
_geom_angle_atom_site_label_2
_geom_angle_atom_site_label_3
_geom_angle
_geom_angle_site_symmetry_1
_geom_angle_site_symmetry_3
_geom_angle_publ_flag
N2 Zn1 Cl1 107.97(10) . . ?
N2 Zn1 Cl3 107.83(9) . . ?
Cl1 Zn1 Cl3 114.96(5) . . ?
N2 Zn1 Cl2 104.83(9) . . ?
Cl1 Zn1 Cl2 114.75(5) . . ?
Cl3 Zn1 Cl2 105.85(4) . . ?
C4 N2 C5 110.8(3) . . ?
C4 N2 Zn1 115.7(2) . . ?
C5 N2 Zn1 110.8(2) . . ?
C4 N2 H2 105(3) . . ?
C5 N2 H2 107(3) . . ?
Zn1 N2 H2 106(3) . . ?
N2 C5 C2 111.9(3) . . ?
N2 C5 H5A 109.2 . . ?
C2 C5 H5A 109.2 . . ?
N2 C5 H5B 109.2 . . ?
C2 C5 H5B 109.2 . . ?
H5A C5 H5B 107.9 . . ?
C3 N1 C2 113.5(3) . . ?
C3 N1 H6A 108.9 . . ?
C2 N1 H6A 108.9 . . ?
C3 N1 H6B 108.9 . . ?
C2 N1 H6B 108.9 . . ?
H6A N1 H6B 107.7 . . ?
N2 C4 C3 113.3(3) . . ?
N2 C4 H4A 108.9 . . ?
C3 C4 H4A 108.9 . . ?
N2 C4 H4B 108.9 . . ?
C3 C4 H4B 108.9 . . ?
H4A C4 H4B 107.7 . . ?
N1 C3 C1 110.1(3) . . ?
N1 C3 C4 108.8(3) . . ?
C1 C3 C4 113.5(3) . . ?
N1 C3 H3A 108.1 . . ?
C1 C3 H3A 108.1 . . ?
C4 C3 H3A 108.1 . . ?
N1 C2 C5 109.9(3) . . ?
N1 C2 H2A 109.7 . . ?
C5 C2 H2A 109.7 . . ?
N1 C2 H2B 109.7 . . ?
C5 C2 H2B 109.7 . . ?
H2A C2 H2B 108.2 . . ?
C3 C1 H1B 109.5 . . ?
C3 C1 H1C 109.5 . . ?
H1B C1 H1C 109.5 . . ?
C3 C1 H1D 109.5 . . ?
H1B C1 H1D 109.5 . . ?
H1C C1 H1D 109.5 . . ?

loop_
_geom_bond_atom_site_label_1
_geom_bond_atom_site_label_2
_geom_bond_distance
_geom_bond_site_symmetry_2
_geom_bond_publ_flag
Zn1 N2 2.062(3) . ?
Zn1 Cl1 2.2136(11) . ?
Zn1 Cl3 2.2632(11) . ?
Zn1 Cl2 2.2877(12) . ?
N2 C4 1.469(4) . ?
N2 C5 1.489(5) . ?
N2 H2 0.75(4) . ?
C5 C2 1.517(5) . ?
C5 H5A 0.9700 . ?
C5 H5B 0.9700 . ?
N1 C3 1.491(4) . ?
N1 C2 1.495(4) . ?
N1 H6A 0.9000 . ?
N1 H6B 0.9000 . ?
C4 C3 1.523(5) . ?
C4 H4A 0.9700 . ?
C4 H4B 0.9700 . ?
C3 C1 1.519(4) . ?
C3 H3A 0.9800 . ?
C2 H2A 0.9700 . ?
C2 H2B 0.9700 . ?
C1 H1B 0.9600 . ?
C1 H1C 0.9600 . ?
C1 H1D 0.9600 . ?
